data_7130435
loop_
_publ_author_name
'Chen, Chao'
'Liu, Ru-Xin'
'Xiong, Feng'
'Li, Zi-Hao'
'Kang, Jun-Chen'
'Ding, Tong-Mei'
'Zhang, Shu-Yu'

_publ_section_title
;
 Electrochemical collective synthesis of labeled pyrroloindoline alkaloids
 with Freon-type methanes as functional C1 synthons
;
_journal_name_full 'Chemical Communications'
_journal_paper_doi 10.1039/D2CC03301A
_journal_year 2022
_chemical_formula_moiety 'C31 H36 N4 O2'
_chemical_formula_sum 'C31 H36 N4 O2'
_chemical_formula_weight 496.64
_space_group_crystal_system monoclinic
_space_group_IT_number 14
_space_group_name_Hall '-P 2ybc'
_space_group_name_H-M_alt 'P 1 21/c 1'
_atom_sites_solution_hydrogens geom
_audit_creation_method SHELXL-2018/3
_audit_update_record
;
2021-12-14 deposited with the CCDC.	2022-07-18 downloaded from the CCDC.
;
_cell_angle_alpha 90
_cell_angle_beta 97.591(3)
_cell_angle_gamma 90
_cell_formula_units_Z 4
_cell_length_a 30.3413(16)
_cell_length_b 5.7873(3)
_cell_length_c 15.6520(8)
_cell_measurement_reflns_used 7165
_cell_measurement_temperature 173(2)
_cell_measurement_theta_max 63.57
_cell_measurement_theta_min 2.94
_cell_volume 2724.3(2)
_computing_structure_refinement 'SHELXL-2018/3 (Sheldrick, 2018)'
_computing_structure_solution 'SHELXT 2018/2 (Sheldrick, 2018)'
_diffrn_ambient_temperature 173(2)
_diffrn_measured_fraction_theta_full 0.991
_diffrn_measured_fraction_theta_max 0.991
_diffrn_measurement_device_type 'Bruker D8 VENTURE'
_diffrn_measurement_method '\f and \w scans'
_diffrn_radiation_type CuK\a
_diffrn_radiation_wavelength 1.54178
_diffrn_reflns_av_R_equivalents 0.0823
_diffrn_reflns_av_unetI/netI 0.0509
_diffrn_reflns_Laue_measured_fraction_full 0.991
_diffrn_reflns_Laue_measured_fraction_max 0.991
_diffrn_reflns_limit_h_max 35
_diffrn_reflns_limit_h_min -35
_diffrn_reflns_limit_k_max 6
_diffrn_reflns_limit_k_min -6
_diffrn_reflns_limit_l_max 18
_diffrn_reflns_limit_l_min -17
_diffrn_reflns_number 25412
_diffrn_reflns_point_group_measured_fraction_full 0.991
_diffrn_reflns_point_group_measured_fraction_max 0.991
_diffrn_reflns_theta_full 63.773
_diffrn_reflns_theta_max 63.773
_diffrn_reflns_theta_min 2.938
_exptl_absorpt_coefficient_mu 0.604
_exptl_absorpt_correction_type multi-scan
_exptl_absorpt_process_details
;
SADABS-2016/2 - Bruker AXS area detector scaling and absorption correction 
;
_exptl_crystal_colour colourless
_exptl_crystal_density_diffrn 1.211
_exptl_crystal_description block
_exptl_crystal_F_000 1064
_exptl_crystal_size_max 0.180
_exptl_crystal_size_mid 0.160
_exptl_crystal_size_min 0.150
_exptl_transmission_factor_max 0.7524
_exptl_transmission_factor_min 0.5144
_refine_diff_density_max 1.053
_refine_diff_density_min -0.347
_refine_diff_density_rms 0.061
_refine_ls_extinction_method none
_refine_ls_goodness_of_fit_ref 1.053
_refine_ls_hydrogen_treatment constr
_refine_ls_matrix_type full
_refine_ls_number_parameters 340
_refine_ls_number_reflns 4464
_refine_ls_number_restraints 1
_refine_ls_restrained_S_all 1.053
_refine_ls_R_factor_all 0.1106
_refine_ls_R_factor_gt 0.0829
_refine_ls_shift/su_max 0.001
_refine_ls_shift/su_mean 0.000
_refine_ls_structure_factor_coef Fsqd
_refine_ls_weighting_details 'w=1/[\s^2^(Fo^2^)+(0.1214P)^2^+3.8751P] where P=(Fo^2^+2Fc^2^)/3'
_refine_ls_weighting_scheme calc
_refine_ls_wR_factor_gt 0.2286
_refine_ls_wR_factor_ref 0.2543
_reflns_Friedel_coverage 0.000
_reflns_number_gt 3137
_reflns_number_total 4464
_reflns_threshold_expression 'I > 2\s(I)'
_cod_data_source_file d2cc03301a2.cif
_cod_data_source_block t_a_CCDC1
_cod_original_sg_symbol_H-M 'P 21/c'
_cod_database_code 7130435
_shelx_shelxl_version_number 2018/3
_shelx_space_group_comment
;
The symmetry employed for this shelxl refinement is uniquely defined
by the following loop, which should always be used as a source of
symmetry information in preference to the above space-group names.
They are only intended as comments.
;
_shelx_estimated_absorpt_t_min 0.899
_shelx_estimated_absorpt_t_max 0.915

loop_
_space_group_symop_operation_xyz
'x, y, z'
'-x, y+1/2, -z+1/2'
'-x, -y, -z'
'x, -y-1/2, z-1/2'

loop_
_atom_site_label
_atom_site_type_symbol
_atom_site_fract_x
_atom_site_fract_y
_atom_site_fract_z
_atom_site_U_iso_or_equiv
_atom_site_adp_type
_atom_site_occupancy
_atom_site_site_symmetry_order
_atom_site_calc_flag
_atom_site_refinement_flags_posn
_atom_site_refinement_flags_adp
_atom_site_refinement_flags_occupancy
_atom_site_disorder_assembly
_atom_site_disorder_group
N1 N 0.64264(11) 0.3222(5) 0.3637(2) 0.0462(8) Uani 1 1 d . . . . .
C1 C 0.60322(12) 0.4399(6) 0.3380(2) 0.0439(9) Uani 1 1 d . . . . .
O2 O 0.72924(9) 0.0673(4) 0.51607(18) 0.0491(7) Uani 1 1 d . . . . .
N2 N 0.67758(10) 0.3523(5) 0.51149(19) 0.0419(7) Uani 1 1 d . . . . .
C2 C 0.59045(14) 0.5508(7) 0.2598(3) 0.0513(10) Uani 1 1 d . . . . .
H2 H 0.608789 0.546482 0.215069 0.062 Uiso 1 1 calc R U . . .
N3 N 0.72593(10) 0.5892(5) 0.64558(19) 0.0419(7) Uani 1 1 d . . . . .
C3 C 0.55007(15) 0.6682(7) 0.2489(3) 0.0577(11) Uani 1 1 d . . . . .
H3 H 0.540636 0.744072 0.195777 0.069 Uiso 1 1 calc R U . . .
N4 N 0.76085(11) 0.6604(5) 0.7923(2) 0.0466(8) Uani 1 1 d . . . . .
C4 C 0.52322(15) 0.6762(7) 0.3145(3) 0.0585(11) Uani 1 1 d . . . . .
H4 H 0.495823 0.757808 0.306206 0.070 Uiso 1 1 calc R U . . .
C5 C 0.53663(13) 0.5646(6) 0.3920(3) 0.0515(10) Uani 1 1 d . . . . .
H5 H 0.518208 0.568058 0.436561 0.062 Uiso 1 1 calc R U . . .
C6 C 0.57677(12) 0.4485(6) 0.4045(2) 0.0428(9) Uani 1 1 d . . . . .
C7 C 0.59828(12) 0.3170(6) 0.4821(2) 0.0436(9) Uani 1 1 d . . . . .
C8 C 0.64316(12) 0.2380(6) 0.4511(2) 0.0434(9) Uani 1 1 d . . . . .
H8 H 0.646452 0.066114 0.453767 0.052 Uiso 1 1 calc R U . . .
C9 C 0.61275(13) 0.4733(6) 0.5603(2) 0.0440(9) Uani 1 1 d . . . . .
H9A H 0.591613 0.602658 0.562870 0.053 Uiso 1 1 calc R U . . .
H9B H 0.614887 0.384569 0.614734 0.053 Uiso 1 1 calc R U . . .
C31 C 0.73960(15) 0.8181(7) 0.8457(3) 0.0587(11) Uani 1 1 d . . . . .
H00A H 0.736375 0.743347 0.900755 0.088 Uiso 1 1 calc R U . . .
H00B H 0.710184 0.860366 0.816273 0.088 Uiso 1 1 calc R U . . .
H00C H 0.757836 0.957493 0.856411 0.088 Uiso 1 1 calc R U . . .
C10 C 0.65822(12) 0.5616(5) 0.5441(2) 0.0407(8) Uani 1 1 d . . . . .
H10 H 0.653192 0.673326 0.495057 0.049 Uiso 1 1 calc R U . . .
C11 C 0.68624(12) 0.6831(6) 0.6172(2) 0.0410(8) Uani 1 1 d . . . . .
C12 C 0.71621(12) 0.2514(6) 0.5431(2) 0.0415(8) Uani 1 1 d . . . . .
C13 C 0.74347(12) 0.3698(6) 0.6176(2) 0.0420(8) Uani 1 1 d . . . . .
H13 H 0.746228 0.261471 0.667817 0.050 Uiso 1 1 calc R U . . .
C14 C 0.79040(13) 0.4390(7) 0.6023(3) 0.0497(9) Uani 1 1 d . . . . .
H14A H 0.790106 0.512666 0.545169 0.060 Uiso 1 1 calc R U . . .
H14B H 0.810301 0.302819 0.605772 0.060 Uiso 1 1 calc R U . . .
C15 C 0.80542(13) 0.6114(6) 0.6752(3) 0.0466(9) Uani 1 1 d . . . . .
C16 C 0.76097(13) 0.7121(6) 0.7018(2) 0.0452(9) Uani 1 1 d . . . . .
H16 H 0.759007 0.882489 0.691288 0.054 Uiso 1 1 calc R U . . .
C17 C 0.79986(13) 0.5420(6) 0.8232(2) 0.0453(9) Uani 1 1 d . . . . .
C18 C 0.82575(13) 0.4983(6) 0.7579(3) 0.0454(9) Uani 1 1 d . . . . .
C19 C 0.86507(14) 0.3755(7) 0.7761(3) 0.0531(10) Uani 1 1 d . . . . .
H19 H 0.882597 0.345901 0.731256 0.064 Uiso 1 1 calc R U . . .
C20 C 0.87930(14) 0.2948(7) 0.8589(3) 0.0556(10) Uani 1 1 d . . . . .
C21 C 0.85233(15) 0.3432(8) 0.9227(3) 0.0609(11) Uani 1 1 d . . . . .
H21 H 0.861437 0.289661 0.979681 0.073 Uiso 1 1 calc R U . . .
C22 C 0.81300(14) 0.4655(8) 0.9062(3) 0.0559(10) Uani 1 1 d . . . . .
H22 H 0.795449 0.496121 0.950860 0.067 Uiso 1 1 calc R U . . .
C23 C 0.83517(15) 0.8014(8) 0.6465(3) 0.0619(11) Uani 1 1 d . . . . .
H23A H 0.842570 0.911798 0.693694 0.093 Uiso 1 1 calc R U . . .
H23B H 0.819477 0.881610 0.596345 0.093 Uiso 1 1 calc R U . . .
H23C H 0.862560 0.732534 0.631098 0.093 Uiso 1 1 calc R U . . .
C24 C 0.57001(15) 0.1115(6) 0.5048(3) 0.0552(10) Uani 1 1 d . . . . .
H24A H 0.587203 0.017728 0.549506 0.083 Uiso 1 1 calc R U . . .
H24B H 0.561689 0.016946 0.453248 0.083 Uiso 1 1 calc R U . . .
H24C H 0.543084 0.168809 0.526092 0.083 Uiso 1 1 calc R U . . .
C25 C 0.66500(15) 0.1900(7) 0.3035(3) 0.0544(10) Uani 1 1 d . . . . .
H25A H 0.694705 0.146009 0.331078 0.082 Uiso 1 1 calc R U . . .
H25B H 0.667656 0.284108 0.252420 0.082 Uiso 1 1 calc R U . . .
H25C H 0.647743 0.050506 0.286429 0.082 Uiso 1 1 calc R U . . .
C26 C 0.92343(16) 0.1640(8) 0.8821(4) 0.0744(13) Uani 1 1 d . U . . .
C27 C 0.9150(4) -0.039(2) 0.9341(11) 0.208(7) Uani 1 1 d . . . . .
H27 H 0.898297 -0.170436 0.912299 0.249 Uiso 1 1 calc R U . . .
C28 C 0.9583(3) 0.3297(15) 0.9093(13) 0.281(11) Uani 1 1 d . . . . .
H28A H 0.984716 0.248027 0.936895 0.421 Uiso 1 1 calc R U . . .
H28B H 0.947998 0.438292 0.950453 0.421 Uiso 1 1 calc R U . . .
H28C H 0.965771 0.414687 0.859027 0.421 Uiso 1 1 calc R U . . .
C29 C 0.9328(6) -0.018(8) 1.0118(16) 0.48(3) Uani 1 1 d . . . . .
H29A H 0.949050 0.118069 1.029555 0.577 Uiso 1 1 calc R U . . .
H29B H 0.929791 -0.137346 1.052256 0.577 Uiso 1 1 calc R U . . .
C30 C 0.9389(4) 0.045(3) 0.8039(6) 0.224(7) Uani 1 1 d . U . . .
H30A H 0.969629 -0.009064 0.818898 0.336 Uiso 1 1 calc R U . . .
H30B H 0.937511 0.154126 0.755860 0.336 Uiso 1 1 calc R U . . .
H30C H 0.919611 -0.087824 0.786881 0.336 Uiso 1 1 calc R U . . .
O1 O 0.67284(9) 0.8650(4) 0.64518(17) 0.0492(7) Uani 1 1 d . . . . .

loop_
_atom_site_aniso_label
_atom_site_aniso_U_11
_atom_site_aniso_U_22
_atom_site_aniso_U_33
_atom_site_aniso_U_23
_atom_site_aniso_U_13
_atom_site_aniso_U_12
N1 0.0585(19) 0.0392(16) 0.0408(17) -0.0027(13) 0.0061(14) 0.0044(14)
C1 0.054(2) 0.0310(17) 0.046(2) -0.0015(15) 0.0049(16) -0.0036(15)
O2 0.0613(16) 0.0281(13) 0.0585(17) -0.0064(11) 0.0097(12) 0.0045(11)
N2 0.0573(18) 0.0232(13) 0.0440(18) -0.0056(12) 0.0028(14) 0.0044(13)
C2 0.063(2) 0.043(2) 0.048(2) 0.0008(17) 0.0074(18) -0.0036(18)
N3 0.0593(19) 0.0226(14) 0.0428(17) -0.0045(12) 0.0028(14) 0.0033(13)
C3 0.072(3) 0.046(2) 0.053(3) 0.0077(19) -0.001(2) -0.001(2)
N4 0.0598(19) 0.0369(16) 0.0429(18) -0.0032(14) 0.0060(14) 0.0054(14)
C4 0.065(3) 0.039(2) 0.070(3) 0.002(2) 0.002(2) 0.0064(19)
C5 0.054(2) 0.037(2) 0.063(3) -0.0005(18) 0.0097(19) 0.0030(17)
C6 0.055(2) 0.0246(16) 0.049(2) -0.0024(15) 0.0061(16) -0.0024(15)
C7 0.056(2) 0.0250(16) 0.051(2) 0.0016(15) 0.0094(17) -0.0001(15)
C8 0.060(2) 0.0239(16) 0.046(2) -0.0017(15) 0.0063(16) -0.0027(15)
C9 0.059(2) 0.0317(17) 0.042(2) 0.0001(15) 0.0094(16) 0.0024(16)
C31 0.077(3) 0.041(2) 0.059(3) -0.0079(19) 0.011(2) 0.008(2)
C10 0.057(2) 0.0226(16) 0.043(2) 0.0004(14) 0.0082(16) 0.0043(14)
C11 0.059(2) 0.0253(17) 0.040(2) -0.0012(14) 0.0102(16) 0.0005(15)
C12 0.057(2) 0.0230(16) 0.046(2) -0.0008(15) 0.0109(16) 0.0005(15)
C13 0.061(2) 0.0242(16) 0.040(2) -0.0002(14) 0.0067(16) 0.0064(15)
C14 0.058(2) 0.040(2) 0.052(2) -0.0026(17) 0.0098(18) 0.0038(17)
C15 0.058(2) 0.0335(18) 0.049(2) 0.0019(16) 0.0087(17) -0.0034(16)
C16 0.064(2) 0.0248(16) 0.047(2) -0.0018(15) 0.0045(17) -0.0018(16)
C17 0.055(2) 0.0323(18) 0.048(2) -0.0023(16) 0.0041(17) -0.0014(16)
C18 0.054(2) 0.0323(18) 0.049(2) 0.0025(16) 0.0046(17) -0.0021(16)
C19 0.057(2) 0.042(2) 0.061(3) -0.0011(19) 0.0103(19) -0.0009(18)
C20 0.054(2) 0.046(2) 0.065(3) 0.001(2) -0.0005(19) -0.0001(18)
C21 0.066(3) 0.060(3) 0.053(3) 0.008(2) -0.005(2) 0.001(2)
C22 0.061(2) 0.055(2) 0.052(2) 0.002(2) 0.0092(19) -0.001(2)
C23 0.071(3) 0.052(2) 0.062(3) 0.008(2) 0.008(2) -0.014(2)
C24 0.072(3) 0.0318(19) 0.063(3) 0.0054(18) 0.013(2) -0.0054(18)
C25 0.071(3) 0.040(2) 0.054(2) -0.0093(18) 0.017(2) 0.0007(19)
C26 0.061(3) 0.053(3) 0.102(4) 0.007(2) -0.015(2) 0.007(2)
C27 0.164(11) 0.154(9) 0.314(19) 0.125(11) 0.064(11) 0.085(8)
C28 0.086(6) 0.092(6) 0.62(3) -0.061(11) -0.128(11) 0.024(5)
C29 0.150(13) 0.98(9) 0.31(3) -0.02(4) 0.058(15) 0.21(3)
C30 0.213(11) 0.321(16) 0.119(6) -0.048(8) -0.046(7) 0.199(11)
O1 0.0639(16) 0.0296(13) 0.0552(16) -0.0083(11) 0.0116(12) 0.0047(11)

loop_
_atom_type_symbol
_atom_type_description
_atom_type_scat_dispersion_real
_atom_type_scat_dispersion_imag
_atom_type_scat_source
C C 0.0181 0.0091 'International Tables Vol C Tables 4.2.6.8 and 6.1.1.4'
H H 0.0000 0.0000 'International Tables Vol C Tables 4.2.6.8 and 6.1.1.4'
N N 0.0311 0.0180 'International Tables Vol C Tables 4.2.6.8 and 6.1.1.4'
O O 0.0492 0.0322 'International Tables Vol C Tables 4.2.6.8 and 6.1.1.4'

loop_
_geom_angle_atom_site_label_1
_geom_angle_atom_site_label_2
_geom_angle_atom_site_label_3
_geom_angle
_geom_angle_site_symmetry_1
_geom_angle_site_symmetry_3
_geom_angle_publ_flag
C1 N1 C25 122.0(3) . . ?
C1 N1 C8 109.9(3) . . ?
C25 N1 C8 119.2(3) . . ?
N1 C1 C2 127.6(4) . . ?
N1 C1 C6 111.1(3) . . ?
C2 C1 C6 121.2(4) . . ?
C12 N2 C10 126.9(3) . . ?
C12 N2 C8 123.5(3) . . ?
C10 N2 C8 108.2(3) . . ?
C1 C2 C3 118.1(4) . . ?
C11 N3 C13 126.7(3) . . ?
C11 N3 C16 123.2(3) . . ?
C13 N3 C16 109.6(3) . . ?
C2 C3 C4 121.1(4) . . ?
C17 N4 C31 122.1(3) . . ?
C17 N4 C16 109.2(3) . . ?
C31 N4 C16 119.6(3) . . ?
C5 C4 C3 119.8(4) . . ?
C6 C5 C4 120.1(4) . . ?
C5 C6 C1 119.7(4) . . ?
C5 C6 C7 129.7(4) . . ?
C1 C6 C7 110.6(3) . . ?
C6 C7 C24 112.4(3) . . ?
C6 C7 C9 113.1(3) . . ?
C24 C7 C9 112.4(3) . . ?
C6 C7 C8 101.5(3) . . ?
C24 C7 C8 112.3(3) . . ?
C9 C7 C8 104.4(3) . . ?
N1 C8 N2 111.9(3) . . ?
N1 C8 C7 106.9(3) . . ?
N2 C8 C7 104.0(3) . . ?
C10 C9 C7 103.6(3) . . ?
N2 C10 C11 116.0(3) . . ?
N2 C10 C9 101.2(3) . . ?
C11 C10 C9 117.6(3) . . ?
O1 C11 N3 123.6(3) . . ?
O1 C11 C10 119.4(3) . . ?
N3 C11 C10 117.0(3) . . ?
O2 C12 N2 123.6(3) . . ?
O2 C12 C13 119.5(3) . . ?
N2 C12 C13 116.9(3) . . ?
N3 C13 C12 116.3(3) . . ?
N3 C13 C14 101.7(3) . . ?
C12 C13 C14 115.3(3) . . ?
C13 C14 C15 104.2(3) . . ?
C18 C15 C23 112.0(3) . . ?
C18 C15 C14 113.7(3) . . ?
C23 C15 C14 112.2(3) . . ?
C18 C15 C16 101.6(3) . . ?
C23 C15 C16 111.8(3) . . ?
C14 C15 C16 104.8(3) . . ?
N4 C16 N3 112.9(3) . . ?
N4 C16 C15 107.1(3) . . ?
N3 C16 C15 103.9(3) . . ?
C22 C17 C18 120.8(4) . . ?
C22 C17 N4 127.5(4) . . ?
C18 C17 N4 111.7(3) . . ?
C19 C18 C17 119.8(4) . . ?
C19 C18 C15 129.9(4) . . ?
C17 C18 C15 110.2(3) . . ?
C18 C19 C20 121.0(4) . . ?
C19 C20 C21 117.3(4) . . ?
C19 C20 C26 122.5(4) . . ?
C21 C20 C26 120.1(4) . . ?
C22 C21 C20 122.7(4) . . ?
C17 C22 C21 118.4(4) . . ?
C28 C26 C27 122.7(10) . . ?
C28 C26 C30 104.1(10) . . ?
C27 C26 C30 100.1(10) . . ?
C28 C26 C20 108.8(5) . . ?
C27 C26 C20 108.3(6) . . ?
C30 C26 C20 112.5(5) . . ?
C29 C27 C26 112(3) . . ?

loop_
_geom_bond_atom_site_label_1
_geom_bond_atom_site_label_2
_geom_bond_distance
_geom_bond_site_symmetry_2
_geom_bond_publ_flag
N1 C1 1.389(5) . ?
N1 C25 1.450(5) . ?
N1 C8 1.450(5) . ?
C1 C2 1.392(6) . ?
C1 C6 1.396(5) . ?
O2 C12 1.231(4) . ?
N2 C12 1.344(5) . ?
N2 C10 1.467(4) . ?
N2 C8 1.470(5) . ?
C2 C3 1.392(6) . ?
N3 C11 1.342(5) . ?
N3 C13 1.466(4) . ?
N3 C16 1.470(5) . ?
C3 C4 1.394(7) . ?
N4 C17 1.397(5) . ?
N4 C31 1.446(5) . ?
N4 C16 1.449(5) . ?
C4 C5 1.387(6) . ?
C5 C6 1.382(5) . ?
C6 C7 1.507(5) . ?
C7 C24 1.535(5) . ?
C7 C9 1.538(5) . ?
C7 C8 1.572(5) . ?
C9 C10 1.523(5) . ?
C10 C11 1.507(5) . ?
C11 O1 1.230(4) . ?
C12 C13 1.502(5) . ?
C13 C14 1.528(5) . ?
C14 C15 1.539(5) . ?
C15 C18 1.508(5) . ?
C15 C23 1.527(5) . ?
C15 C16 1.575(5) . ?
C17 C22 1.381(6) . ?
C17 C18 1.391(5) . ?
C18 C19 1.385(6) . ?
C19 C20 1.392(6) . ?
C20 C21 1.400(6) . ?
C20 C26 1.539(6) . ?
C21 C22 1.382(6) . ?
C26 C28 1.449(9) . ?
C26 C27 1.473(12) . ?
C26 C30 1.534(10) . ?
C27 C29 1.27(2) . ?

loop_
_geom_torsion_atom_site_label_1
_geom_torsion_atom_site_label_2
_geom_torsion_atom_site_label_3
_geom_torsion_atom_site_label_4
_geom_torsion
_geom_torsion_site_symmetry_1
_geom_torsion_site_symmetry_2
_geom_torsion_site_symmetry_3
_geom_torsion_site_symmetry_4
_geom_torsion_publ_flag
C25 N1 C1 C2 -34.8(6) . . . . ?
C8 N1 C1 C2 178.4(4) . . . . ?
C25 N1 C1 C6 148.8(3) . . . . ?
C8 N1 C1 C6 2.0(4) . . . . ?
N1 C1 C2 C3 -177.1(4) . . . . ?
C6 C1 C2 C3 -1.0(6) . . . . ?
C1 C2 C3 C4 0.4(6) . . . . ?
C2 C3 C4 C5 -0.4(6) . . . . ?
C3 C4 C5 C6 0.9(6) . . . . ?
C4 C5 C6 C1 -1.4(5) . . . . ?
C4 C5 C6 C7 179.7(4) . . . . ?
N1 C1 C6 C5 178.2(3) . . . . ?
C2 C1 C6 C5 1.5(5) . . . . ?
N1 C1 C6 C7 -2.8(4) . . . . ?
C2 C1 C6 C7 -179.5(3) . . . . ?
C5 C6 C7 C24 61.1(5) . . . . ?
C1 C6 C7 C24 -117.9(3) . . . . ?
C5 C6 C7 C9 -67.5(5) . . . . ?
C1 C6 C7 C9 113.5(3) . . . . ?
C5 C6 C7 C8 -178.7(4) . . . . ?
C1 C6 C7 C8 2.3(4) . . . . ?
C1 N1 C8 N2 -113.7(3) . . . . ?
C25 N1 C8 N2 98.5(4) . . . . ?
C1 N1 C8 C7 -0.4(4) . . . . ?
C25 N1 C8 C7 -148.3(3) . . . . ?
C12 N2 C8 N1 -104.0(4) . . . . ?
C10 N2 C8 N1 88.6(3) . . . . ?
C12 N2 C8 C7 140.9(3) . . . . ?
C10 N2 C8 C7 -26.4(3) . . . . ?
C6 C7 C8 N1 -1.1(3) . . . . ?
C24 C7 C8 N1 119.2(3) . . . . ?
C9 C7 C8 N1 -118.8(3) . . . . ?
C6 C7 C8 N2 117.5(3) . . . . ?
C24 C7 C8 N2 -122.3(3) . . . . ?
C9 C7 C8 N2 -0.2(3) . . . . ?
C6 C7 C9 C10 -84.2(4) . . . . ?
C24 C7 C9 C10 147.1(3) . . . . ?
C8 C7 C9 C10 25.2(3) . . . . ?
C12 N2 C10 C11 4.1(5) . . . . ?
C8 N2 C10 C11 170.9(3) . . . . ?
C12 N2 C10 C9 -124.3(4) . . . . ?
C8 N2 C10 C9 42.5(3) . . . . ?
C7 C9 C10 N2 -40.7(3) . . . . ?
C7 C9 C10 C11 -168.1(3) . . . . ?
C13 N3 C11 O1 177.7(3) . . . . ?
C16 N3 C11 O1 -11.2(6) . . . . ?
C13 N3 C11 C10 -5.4(5) . . . . ?
C16 N3 C11 C10 165.7(3) . . . . ?
N2 C10 C11 O1 176.9(3) . . . . ?
C9 C10 C11 O1 -63.2(4) . . . . ?
N2 C10 C11 N3 -0.1(5) . . . . ?
C9 C10 C11 N3 119.8(4) . . . . ?
C10 N2 C12 O2 175.2(3) . . . . ?
C8 N2 C12 O2 10.3(6) . . . . ?
C10 N2 C12 C13 -2.6(5) . . . . ?
C8 N2 C12 C13 -167.5(3) . . . . ?
C11 N3 C13 C12 7.0(5) . . . . ?
C16 N3 C13 C12 -165.1(3) . . . . ?
C11 N3 C13 C14 133.0(4) . . . . ?
C16 N3 C13 C14 -39.1(4) . . . . ?
O2 C12 C13 N3 179.5(3) . . . . ?
N2 C12 C13 N3 -2.6(5) . . . . ?
O2 C12 C13 C14 60.7(4) . . . . ?
N2 C12 C13 C14 -121.5(4) . . . . ?
N3 C13 C14 C15 37.9(4) . . . . ?
C12 C13 C14 C15 164.6(3) . . . . ?
C13 C14 C15 C18 85.9(4) . . . . ?
C13 C14 C15 C23 -145.7(3) . . . . ?
C13 C14 C15 C16 -24.2(4) . . . . ?
C17 N4 C16 N3 114.0(3) . . . . ?
C31 N4 C16 N3 -98.3(4) . . . . ?
C17 N4 C16 C15 0.2(4) . . . . ?
C31 N4 C16 C15 147.9(3) . . . . ?
C11 N3 C16 N4 95.6(4) . . . . ?
C13 N3 C16 N4 -92.0(3) . . . . ?
C11 N3 C16 C15 -148.7(3) . . . . ?
C13 N3 C16 C15 23.7(4) . . . . ?
C18 C15 C16 N4 2.5(3) . . . . ?
C23 C15 C16 N4 -117.2(4) . . . . ?
C14 C15 C16 N4 121.1(3) . . . . ?
C18 C15 C16 N3 -117.3(3) . . . . ?
C23 C15 C16 N3 123.1(3) . . . . ?
C14 C15 C16 N3 1.3(4) . . . . ?
C31 N4 C17 C22 32.0(6) . . . . ?
C16 N4 C17 C22 178.7(4) . . . . ?
C31 N4 C17 C18 -149.9(4) . . . . ?
C16 N4 C17 C18 -3.2(4) . . . . ?
C22 C17 C18 C19 0.4(6) . . . . ?
N4 C17 C18 C19 -177.9(3) . . . . ?
C22 C17 C18 C15 -176.8(3) . . . . ?
N4 C17 C18 C15 5.0(4) . . . . ?
C23 C15 C18 C19 -61.7(5) . . . . ?
C14 C15 C18 C19 66.8(5) . . . . ?
C16 C15 C18 C19 178.9(4) . . . . ?
C23 C15 C18 C17 115.1(4) . . . . ?
C14 C15 C18 C17 -116.4(4) . . . . ?
C16 C15 C18 C17 -4.4(4) . . . . ?
C17 C18 C19 C20 -0.1(6) . . . . ?
C15 C18 C19 C20 176.4(4) . . . . ?
C18 C19 C20 C21 -0.1(6) . . . . ?
C18 C19 C20 C26 -178.2(4) . . . . ?
C19 C20 C21 C22 0.0(7) . . . . ?
C26 C20 C21 C22 178.2(4) . . . . ?
C18 C17 C22 C21 -0.4(6) . . . . ?
N4 C17 C22 C21 177.5(4) . . . . ?
C20 C21 C22 C17 0.2(7) . . . . ?
C19 C20 C26 C28 90.2(10) . . . . ?
C21 C20 C26 C28 -87.8(10) . . . . ?
C19 C20 C26 C27 -134.3(9) . . . . ?
C21 C20 C26 C27 47.7(10) . . . . ?
C19 C20 C26 C30 -24.6(9) . . . . ?
C21 C20 C26 C30 157.3(8) . . . . ?
C28 C26 C27 C29 17.6(17) . . . . ?
C30 C26 C27 C29 131.6(14) . . . . ?
C20 C26 C27 C29 -110.4(13) . . . . ?
